data_7117342
loop_
_publ_author_name
'Elena L. Harty'
'Alex R. Ha'
'Mark R. Warren'
'Amber L. Thompson'
'David R. Allan'
'Andrew L. Goodwin'
'Nicholas P. Funnell'

_publ_section_title
;
 Reversible piezochromism in a molecular wine-rack
;
_journal_name_full Chem.Commun.
_journal_page_first 10608
_journal_paper_doi 10.1039/C5cc02916C
_journal_volume 51
_journal_year 2015
_chemical_absolute_configuration .
_chemical_compound_source 'TCI Chemicals'
_chemical_formula_moiety 'C12 H9 N3 O2 S1'
_chemical_formula_sum 'C12 H9 N3 O2 S'
_chemical_formula_weight 259.29
_chemical_name_common ROY
_chemical_name_systematic 5-methyl-2-((2-nitrophenyl)amino)-3-thiophenecarbonitrile
_space_group_IT_number 14
_symmetry_cell_setting monoclinic
_symmetry_space_group_name_Hall '-P 2yn'
_symmetry_space_group_name_H-M 'P 1 21/n 1'
_atom_sites_solution_hydrogens geom
_atom_sites_solution_primary direct
_audit_creation_date 14-12-16
_audit_creation_method CRYSTALS_ver_14.40
_audit_update_record
;
2015-04-07 deposited with the CCDC.
2015-05-20 downloaded from the CCDC.
;
_cell_angle_alpha 90
_cell_angle_beta 89.15(3)
_cell_angle_gamma 90
_cell_formula_units_Z 4
_cell_length_a 8.0025(16)
_cell_length_b 14.448(3)
_cell_length_c 8.4923(17)
_cell_measurement_reflns_used 1896
_cell_measurement_temperature 293
_cell_measurement_theta_max 25
_cell_measurement_theta_min 3
_cell_volume 981.8(3)
_computing_cell_refinement 'CrysAlis, (Oxford Diffraction, 2002)'
_computing_data_collection 'SuperNova, (Oxford Diffraction, 2010)'
_computing_data_reduction 'CrysAlis, (Oxford Diffraction, 2002)'
_computing_publication_material 'CRYSTALS (Betteridge et al., 2003)'
_computing_structure_refinement 'CRYSTALS (Betteridge et al., 2003)'
_computing_structure_solution 'User-defined model'
_diffrn_ambient_pressure 2.84
_diffrn_ambient_temperature 293
_diffrn_measured_fraction_theta_full 0.658
_diffrn_measured_fraction_theta_max 0.626
_diffrn_measurement_device Area
_diffrn_measurement_device_type 'Oxford Diffraction SuperNova'
_diffrn_measurement_method \w/2\q
_diffrn_radiation_monochromator graphite
_diffrn_radiation_type 'Mo K\a'
_diffrn_radiation_wavelength 0.71073
_diffrn_reflns_av_R_equivalents 0.051
_diffrn_reflns_limit_h_max 9
_diffrn_reflns_limit_h_min -9
_diffrn_reflns_limit_k_max 16
_diffrn_reflns_limit_k_min -16
_diffrn_reflns_limit_l_max 8
_diffrn_reflns_limit_l_min -8
_diffrn_reflns_number 5974
_diffrn_reflns_theta_full 18.533
_diffrn_reflns_theta_max 24.711
_diffrn_reflns_theta_min 2.782
_diffrn_standards_interval_count .
_diffrn_standards_interval_time .
_diffrn_standards_number 0
_exptl_absorpt_coefficient_mu 0.326
_exptl_absorpt_correction_T_max 0.98
_exptl_absorpt_correction_T_min 0.51
_exptl_absorpt_correction_type multi-scan
_exptl_absorpt_process_details 'CrysAlis, (Oxford Diffraction, 2002)'
_exptl_crystal_colour orange
_exptl_crystal_density_diffrn 1.754
_exptl_crystal_density_method 'not measured'
_exptl_crystal_description block
_exptl_crystal_F_000 536
_exptl_crystal_recrystallization_method 'Re-crystallisation from solvent: Dichloromethane'
_exptl_crystal_size_max 0.153
_exptl_crystal_size_mid 0.090
_exptl_crystal_size_min 0.050
_refine_diff_density_max 0.67
_refine_diff_density_min -0.70
_refine_ls_extinction_method None
_refine_ls_goodness_of_fit_ref 0.9946
_refine_ls_hydrogen_treatment constr
_refine_ls_matrix_type full
_refine_ls_number_parameters 78
_refine_ls_number_reflns 1041
_refine_ls_number_restraints 64
_refine_ls_R_factor_all 0.0882
_refine_ls_R_factor_gt 0.0664
_refine_ls_shift/su_max 0.0001365
_refine_ls_shift/su_mean 0.0000134
_refine_ls_structure_factor_coef Fsqd
_refine_ls_weighting_details
;
 Method= Modified Sheldrick 
 w=1/[\s^2^(F^2^) + ( 0.07P)^2^ + 6.77P] 
 ,where P=(max(Fo^2^,0) + 2Fc^2^)/3 
;
_refine_ls_weighting_scheme calc
_refine_ls_wR_factor_all 0.1844
_refine_ls_wR_factor_gt 0.1657
_refine_ls_wR_factor_ref 0.1844
_reflns_limit_h_max 9
_reflns_limit_h_min -9
_reflns_limit_k_max 16
_reflns_limit_k_min 0
_reflns_limit_l_max 8
_reflns_limit_l_min 0
_reflns_number_gt 803
_reflns_number_total 1048
_reflns_threshold_expression I>2.0\s(I)
_oxford_diffrn_Wilson_B_factor 1.48
_oxford_diffrn_Wilson_scale 29.68
_oxford_refine_ls_r_factor_ref 0.0882
_oxford_refine_ls_scale 0.1913(4)
_oxford_reflns_number_all 1041
_oxford_reflns_threshold_expression_ref I>0.0\s(I)
_oxford_structure_analysis_title 'ROY_Y-form, 2.84 GPa'
_cod_data_source_file c5cc02916c3.cif
_cod_data_source_block ROY_Y_2.84_GPa
_cod_original_sg_symbol_H-M 'P 1 21/n 1 '
_cod_original_formula_sum 'C12 H9 N3 O2 S1'
_cod_database_code 7117342

loop_
_symmetry_equiv_pos_as_xyz
x,y,z
-x,-y,-z
-x+1/2,y+1/2,-z+1/2
x+1/2,-y+1/2,z+1/2

loop_
_atom_site_label
_atom_site_type_symbol
_atom_site_fract_x
_atom_site_fract_y
_atom_site_fract_z
_atom_site_U_iso_or_equiv
_atom_site_occupancy
_atom_site_adp_type
_atom_site_refinement_flags_posn
_atom_site_refinement_flags_adp
_atom_site_refinement_flags_occupancy
_atom_site_disorder_assembly
_atom_site_disorder_group
_atom_site_attached_hydrogens
S1 S 0.8217(2) 0.38244(11) 0.1096(2) 0.0206 1.0000 Uani D U . . . .
C2 C 1.0223(7) 0.3410(4) 0.0792(8) 0.0188(10) 1.0000 Uiso D U . . . .
C3 C 1.0795(8) 0.2979(4) 0.2081(8) 0.0177(10) 1.0000 Uiso D U . . . .
C4 C 0.9598(7) 0.2977(4) 0.3351(8) 0.0185(10) 1.0000 Uiso D U . . . .
C5 C 0.8134(7) 0.3417(4) 0.2979(8) 0.0176(10) 1.0000 Uiso D U . . . .
C7 C 0.6603(7) 0.3970(4) 0.5321(8) 0.0188(10) 1.0000 Uiso D U . . . .
C8 C 0.8029(8) 0.4335(4) 0.6018(8) 0.0220(11) 1.0000 Uiso D U . . . .
C9 C 0.7945(9) 0.4821(4) 0.7388(9) 0.0258(11) 1.0000 Uiso D U . . . .
C10 C 0.6427(8) 0.4968(4) 0.8173(9) 0.0266(11) 1.0000 Uiso D U . . . .
C11 C 0.5028(8) 0.4609(4) 0.7553(9) 0.0239(11) 1.0000 Uiso D U . . . .
C12 C 0.5079(8) 0.4124(4) 0.6137(8) 0.0213(10) 1.0000 Uiso D U . . . .
C16 C 0.9801(8) 0.2535(4) 0.4832(8) 0.0211(11) 1.0000 Uiso D U . . . .
C18 C 1.1046(8) 0.3602(4) -0.0755(8) 0.0214(12) 1.0000 Uiso D U . . . .
N6 N 0.6686(6) 0.3535(3) 0.3892(7) 0.0188(10) 1.0000 Uiso D U . . . .
N13 N 0.3510(7) 0.3807(3) 0.5532(7) 0.0239(10) 1.0000 Uiso D U . . . .
N17 N 0.9878(7) 0.2179(4) 0.6037(7) 0.0268(12) 1.0000 Uiso D U . . . .
O14 O 0.2215(6) 0.4075(3) 0.6177(6) 0.0293(10) 1.0000 Uiso D U . . . .
O15 O 0.3498(6) 0.3283(3) 0.4394(6) 0.0290(10) 1.0000 Uiso D U . . . .
H31 H 1.1853 0.2716 0.2149 0.0214 1.0000 Uiso R . . . . .
H81 H 0.9069 0.4241 0.5530 0.0259 1.0000 Uiso R . . . . .
H91 H 0.8933 0.5070 0.7795 0.0310 1.0000 Uiso R . . . . .
H101 H 0.6374 0.5320 0.9095 0.0319 1.0000 Uiso R . . . . .
H111 H 0.4009 0.4691 0.8075 0.0292 1.0000 Uiso R . . . . .
H182 H 1.2182 0.3385 -0.0743 0.0320 1.0000 Uiso R . . . . .
H181 H 1.1047 0.4254 -0.0968 0.0321 1.0000 Uiso R . . . . .
H183 H 1.0458 0.3285 -0.1571 0.0322 1.0000 Uiso R . . . . .
H61 H 0.5778 0.3323 0.3526 0.0228 1.0000 Uiso R . . . . .

loop_
_atom_site_aniso_label
_atom_site_aniso_U_11
_atom_site_aniso_U_22
_atom_site_aniso_U_33
_atom_site_aniso_U_23
_atom_site_aniso_U_13
_atom_site_aniso_U_12
S1 0.0203(10) 0.0247(10) 0.0167(13) 0.0023(6) -0.0021(9) 0.0021(6)

loop_
_atom_type_symbol
_atom_type_scat_dispersion_real
_atom_type_scat_dispersion_imag
_atom_type_scat_Cromer_Mann_a1
_atom_type_scat_Cromer_Mann_b1
_atom_type_scat_Cromer_Mann_a2
_atom_type_scat_Cromer_Mann_b2
_atom_type_scat_Cromer_Mann_a3
_atom_type_scat_Cromer_Mann_b3
_atom_type_scat_Cromer_Mann_a4
_atom_type_scat_Cromer_Mann_b4
_atom_type_scat_Cromer_Mann_c
_atom_type_scat_source
C 0.0033 0.0016 2.3100 20.8439 1.0200 10.2075 1.5886 0.5687 0.8650 51.6512 0.2156 'International Tables Vol C 4.2.6.8 and 6.1.1.4'
H 0.0000 0.0000 0.4930 10.5109 0.3229 26.1257 0.1402 3.1424 0.0408 57.7998 0.0030 'International Tables Vol C 4.2.6.8 and 6.1.1.4'
N 0.0061 0.0033 12.2126 0.0057 3.1322 9.8933 2.0125 28.9975 1.1663 0.5826 -11.5290 'International Tables Vol C 4.2.6.8 and 6.1.1.4'
O 0.0106 0.0060 3.0485 13.2771 2.2868 5.7011 1.5463 0.3239 0.8670 32.9089 0.2508 'International Tables Vol C 4.2.6.8 and 6.1.1.4'
S 0.1246 0.1234 6.9053 1.4679 5.2034 22.2151 1.4379 0.2536 1.5863 56.1720 0.8669 'International Tables Vol C 4.2.6.8 and 6.1.1.4'

loop_
_geom_angle_atom_site_label_1
_geom_angle_site_symmetry_1
_geom_angle_atom_site_label_2
_geom_angle_site_symmetry_2
_geom_angle_atom_site_label_3
_geom_angle_site_symmetry_3
_geom_angle
_geom_angle_publ_flag
C2 . S1 . C5 . 92.5(3) yes
S1 . C2 . C3 . 111.4(4) yes
S1 . C2 . C18 . 117.7(5) yes
C3 . C2 . C18 . 130.8(6) yes
C2 . C3 . C4 . 112.4(6) yes
C2 . C3 . H31 . 124.1 no
C4 . C3 . H31 . 123.5 no
C3 . C4 . C5 . 112.9(6) yes
C3 . C4 . C16 . 125.7(6) yes
C5 . C4 . C16 . 121.4(5) yes
C4 . C5 . S1 . 110.7(4) yes
C4 . C5 . N6 . 129.3(6) yes
S1 . C5 . N6 . 120.0(5) yes
C8 . C7 . C12 . 115.9(6) yes
C8 . C7 . N6 . 121.4(5) yes
C12 . C7 . N6 . 122.6(6) yes
C7 . C8 . C9 . 121.9(6) yes
C7 . C8 . H81 . 119.0 no
C9 . C8 . H81 . 119.1 no
C8 . C9 . C10 . 121.3(7) yes
C8 . C9 . H91 . 118.8 no
C10 . C9 . H91 . 120.0 no
C9 . C10 . C11 . 118.5(7) yes
C9 . C10 . H101 . 120.8 no
C11 . C10 . H101 . 120.6 no
C10 . C11 . C12 . 121.2(6) yes
C10 . C11 . H111 . 119.4 no
C12 . C11 . H111 . 119.4 no
C7 . C12 . C11 . 121.2(6) yes
C7 . C12 . N13 . 121.8(6) yes
C11 . C12 . N13 . 117.0(5) yes
C4 . C16 . N17 . 176.5(7) yes
C2 . C18 . H182 . 109.6 no
C2 . C18 . H181 . 110.4 no
H182 . C18 . H181 . 108.8 no
C2 . C18 . H183 . 109.5 no
H182 . C18 . H183 . 109.1 no
H181 . C18 . H183 . 109.3 no
C5 . N6 . C7 . 125.4(6) yes
C5 . N6 . H61 . 117.3 no
C7 . N6 . H61 . 117.3 no
C12 . N13 . O14 . 118.4(5) yes
C12 . N13 . O15 . 119.7(5) yes
O14 . N13 . O15 . 122.0(6) yes

loop_
_geom_bond_atom_site_label_1
_geom_bond_site_symmetry_1
_geom_bond_atom_site_label_2
_geom_bond_site_symmetry_2
_geom_bond_distance
_geom_bond_publ_flag
S1 . C2 . 1.729(6) yes
S1 . C5 . 1.704(6) yes
C2 . C3 . 1.345(9) yes
C2 . C18 . 1.487(8) yes
C3 . C4 . 1.432(7) yes
C3 . H31 . 0.931 no
C4 . C5 . 1.373(8) yes
C4 . C16 . 1.422(9) yes
C5 . N6 . 1.395(6) yes
C7 . C8 . 1.397(9) yes
C7 . C12 . 1.412(7) yes
C7 . N6 . 1.367(8) yes
C8 . C9 . 1.360(9) yes
C8 . H81 . 0.934 no
C9 . C10 . 1.393(8) yes
C9 . H91 . 0.939 no
C10 . C11 . 1.348(9) yes
C10 . H101 . 0.934 no
C11 . C12 . 1.391(9) yes
C11 . H111 . 0.930 no
C12 . N13 . 1.438(8) yes
C16 . N17 . 1.148(8) yes
C18 . H182 . 0.962 no
C18 . H181 . 0.959 no
C18 . H183 . 0.959 no
N6 . H61 . 0.852 no
N13 . O14 . 1.228(6) yes
N13 . O15 . 1.228(7) yes
